data_4314032
loop_
_publ_author_name
'Angelo Maspero'
'Ibrahim Kani'
'Ahmed A. Mohamed'
'Mohammad A. Omary'
'Richard J. Staples'
'John P. Fackler'

_publ_contact_author_address
; Department of Chemistry
    Texas A&M University
College Station, TX 77843
;
_publ_contact_author_email fackler@mail.chem.tamu.edu
_publ_contact_author_name 'John P. Fackler'
_publ_section_title
;
 Syntheses and Structures of Dinuclear Gold(I) Dithiophosphonate Complexes
 and the Reaction of the Dithiophosphonate Complexes with Phosphines:
 Diverse Coordination Types
;
_journal_name_full 'Inorganic Chemistry'
_journal_page_first 5311
_journal_page_last 5319
_journal_paper_doi 10.1021/ic034114y
_journal_volume 42
_journal_year 2003
_chemical_formula_sum 'C51 H58 Au2 O4 P4 S4'
_chemical_formula_weight 1381.03
_chemical_name_systematic
; 
 ? 
;
_space_group_IT_number 2
_symmetry_cell_setting triclinic
_symmetry_space_group_name_Hall '-P 1'
_symmetry_space_group_name_H-M 'P -1'
_atom_sites_solution_hydrogens geom
_atom_sites_solution_primary direct
_atom_sites_solution_secondary difmap
_audit_creation_method SHELXL-97
_cell_angle_alpha 65.546(4)
_cell_angle_beta 89.092(4)
_cell_angle_gamma 76.577(4)
_cell_formula_units_Z 2
_cell_length_a 12.207(3)
_cell_length_b 14.501(4)
_cell_length_c 17.165(4)
_cell_measurement_temperature 213(2)
_cell_volume 2679.2(12)
_computing_cell_refinement 'SMART (BRUKER, V5.054, 1998)'
_computing_data_collection 'ASTRO (BRUKER, V5.007, 1997)'
_computing_data_reduction 'SAINT (BRUKER, V6.01, 1999)'
_computing_molecular_graphics 'SHELXTL (BRUKER, 1998, V5.1)'
_computing_publication_material 'XCIF (Sheldrick and BRUKER, 1997, V5.1)'
_computing_structure_refinement 'SHELXL-97 (Sheldrick, 1997)'
_computing_structure_solution 'SHELXS-97 (Sheldrick, 1990)'
_diffrn_ambient_temperature 213(2)
_diffrn_measured_fraction_theta_full 0.991
_diffrn_measured_fraction_theta_max 0.991
_diffrn_measurement_method '\w, 0.3 deg'
_diffrn_radiation_monochromator graphite
_diffrn_radiation_source 'fine-focus sealed tube'
_diffrn_radiation_type MoK\a
_diffrn_radiation_wavelength 0.71073
_diffrn_reflns_av_R_equivalents 0.0338
_diffrn_reflns_av_sigmaI/netI 0.0428
_diffrn_reflns_limit_h_max 14
_diffrn_reflns_limit_h_min -14
_diffrn_reflns_limit_k_max 10
_diffrn_reflns_limit_k_min -17
_diffrn_reflns_limit_l_max 19
_diffrn_reflns_limit_l_min -20
_diffrn_reflns_number 14402
_diffrn_reflns_theta_full 25.00
_diffrn_reflns_theta_max 25.00
_diffrn_reflns_theta_min 1.31
_diffrn_standards_decay_% <1
_diffrn_standards_interval_count 0
_diffrn_standards_number 0
_exptl_absorpt_coefficient_mu 5.787
_exptl_absorpt_correction_T_max 0.987646
_exptl_absorpt_correction_T_min 0.492763
_exptl_absorpt_correction_type 'Empirical, SADABS'
_exptl_crystal_colour colorless
_exptl_crystal_density_diffrn 1.712
_exptl_crystal_density_method 'not measured'
_exptl_crystal_description chunk
_exptl_crystal_F_000 1356
_exptl_crystal_size_max 0.18
_exptl_crystal_size_mid 0.12
_exptl_crystal_size_min 0.12
_refine_diff_density_max 2.950
_refine_diff_density_min -2.815
_refine_diff_density_rms 0.165
_refine_ls_extinction_method none
_refine_ls_goodness_of_fit_ref 1.096
_refine_ls_hydrogen_treatment mixed
_refine_ls_matrix_type full
_refine_ls_number_parameters 604
_refine_ls_number_reflns 9355
_refine_ls_number_restraints 0
_refine_ls_restrained_S_all 1.096
_refine_ls_R_factor_all 0.0688
_refine_ls_R_factor_gt 0.0549
_refine_ls_shift/su_max 0.013
_refine_ls_shift/su_mean 0.001
_refine_ls_structure_factor_coef Fsqd
_refine_ls_weighting_details 'calc w=1/[\s^2^(Fo^2^)+(0.0690P)^2^+15.5777P] where P=(Fo^2^+2Fc^2^)/3'
_refine_ls_weighting_scheme calc
_refine_ls_wR_factor_gt 0.1317
_refine_ls_wR_factor_ref 0.1404
_reflns_number_gt 7445
_reflns_number_total 9355
_reflns_threshold_expression >2sigma(I)
_cod_data_source_file ic034114ysi20030604_012934_4.cif
_cod_data_source_block complex4
_cod_depositor_comments
;
The following automatic conversions were performed:

'_symmetry_cell_setting' value 'Triclinic' changed to 'triclinic'
according to the built-in table from CIF Core dictionary named
'cif_core.dic' version 2.4.1 from 2010-06-29.

Automatic conversion script
Id: cif_fix_values 1646 2011-03-28 12:23:43Z adriana 
;
_cod_original_cell_volume 2679.3(11)
_cod_database_code 4314032

loop_
_symmetry_equiv_pos_as_xyz
'x, y, z'
'-x, -y, -z'

loop_
_atom_site_label
_atom_site_type_symbol
_atom_site_fract_x
_atom_site_fract_y
_atom_site_fract_z
_atom_site_U_iso_or_equiv
_atom_site_adp_type
_atom_site_occupancy
_atom_site_symmetry_multiplicity
_atom_site_calc_flag
_atom_site_refinement_flags
_atom_site_disorder_assembly
_atom_site_disorder_group
Au1 Au 0.34856(3) 0.09531(3) 0.41698(2) 0.03701(12) Uani 1 1 d . . .
Au2 Au 0.63716(3) 0.43084(3) 0.09701(2) 0.04209(13) Uani 1 1 d . . .
S1 S 0.3752(2) 0.0502(2) 0.56268(15) 0.0487(6) Uani 1 1 d . . .
S2 S 0.1666(3) 0.2731(3) 0.4878(2) 0.0810(11) Uani 1 1 d . . .
S3 S 0.5516(3) 0.6065(2) 0.01880(18) 0.0570(7) Uani 1 1 d . B .
S4 S 0.4516(3) 0.8087(3) 0.0593(3) 0.0824(12) Uani 1 1 d . B .
P1 P 0.32297(19) 0.1287(2) 0.27764(15) 0.0342(5) Uani 1 1 d . . .
P2 P 0.3028(2) 0.1905(2) 0.56518(17) 0.0489(7) Uani 1 1 d . A .
P3 P 0.7228(2) 0.2594(2) 0.16717(15) 0.0370(5) Uani 1 1 d . . .
P4 P 0.5263(3) 0.6598(2) 0.1121(2) 0.0546(7) Uani 1 1 d . . .
O1 O 0.3954(9) 0.2556(7) 0.5515(6) 0.077(3) Uani 1 1 d . . .
O2 O 0.2237(7) 0.0671(8) 0.9324(5) 0.075(3) Uani 1 1 d . . .
O3 O 0.4621(8) 0.5911(7) 0.1853(6) 0.074(2) Uani 1 1 d . B .
O4 O 0.9640(7) 0.5896(8) 0.2993(6) 0.083(3) Uani 1 1 d . . .
C1 C 0.4527(8) 0.1195(8) 0.2242(6) 0.039(2) Uani 1 1 d . . .
H1A H 0.4990 0.0474 0.2519 0.047 Uiso 1 1 calc R . .
H1B H 0.4330 0.1347 0.1643 0.047 Uiso 1 1 calc R . .
C2 C 0.5235(7) 0.1933(7) 0.2258(6) 0.0337(19) Uani 1 1 d . . .
H2A H 0.4802 0.2662 0.1958 0.040 Uiso 1 1 calc R . .
H2B H 0.5440 0.1796 0.2852 0.040 Uiso 1 1 calc R . .
C3 C 0.6297(7) 0.1737(7) 0.1810(6) 0.037(2) Uani 1 1 d . . .
H3A H 0.6065 0.1802 0.1242 0.044 Uiso 1 1 calc R . .
H3B H 0.6731 0.1014 0.2141 0.044 Uiso 1 1 calc R . .
C4 C 0.2281(8) 0.2549(8) 0.2126(6) 0.041(2) Uani 1 1 d . . .
C5 C 0.2347(9) 0.3069(9) 0.1245(7) 0.058(3) Uani 1 1 d . . .
H5 H 0.2890 0.2761 0.0972 0.069 Uiso 1 1 calc R . .
C6 C 0.1614(10) 0.4042(11) 0.0765(7) 0.073(4) Uani 1 1 d . . .
H6 H 0.1671 0.4405 0.0174 0.087 Uiso 1 1 calc R . .
C7 C 0.0811(11) 0.4457(12) 0.1174(8) 0.082(4) Uani 1 1 d . . .
H7 H 0.0298 0.5102 0.0852 0.099 Uiso 1 1 calc R . .
C8 C 0.0733(10) 0.3965(10) 0.2029(8) 0.064(3) Uani 1 1 d . . .
H8 H 0.0173 0.4272 0.2292 0.077 Uiso 1 1 calc R . .
C9 C 0.1474(9) 0.3014(9) 0.2518(7) 0.052(3) Uani 1 1 d . . .
H9 H 0.1431 0.2683 0.3114 0.063 Uiso 1 1 calc R . .
C10 C 0.2570(8) 0.0355(8) 0.2648(7) 0.043(2) Uani 1 1 d . . .
C11 C 0.3049(9) -0.0287(9) 0.2259(7) 0.053(3) Uani 1 1 d . . .
H11 H 0.3742 -0.0232 0.2021 0.064 Uiso 1 1 calc R . .
C12 C 0.2506(11) -0.1021(11) 0.2216(9) 0.070(4) Uani 1 1 d . . .
H12 H 0.2842 -0.1467 0.1961 0.084 Uiso 1 1 calc R . .
C13 C 0.1499(13) -0.1083(15) 0.2543(13) 0.106(6) Uani 1 1 d . . .
H13 H 0.1120 -0.1556 0.2498 0.128 Uiso 1 1 calc R . .
C14 C 0.1026(14) -0.0459(17) 0.2941(16) 0.134(9) Uani 1 1 d . . .
H14 H 0.0322 -0.0503 0.3165 0.160 Uiso 1 1 calc R . .
C15 C 0.1567(12) 0.0220(14) 0.3014(13) 0.104(6) Uani 1 1 d . . .
H15 H 0.1254 0.0610 0.3321 0.125 Uiso 1 1 calc R . .
C16 C 0.8335(8) 0.2186(8) 0.1075(6) 0.043(2) Uani 1 1 d . . .
C17 C 0.8180(11) 0.1676(16) 0.0587(10) 0.104(6) Uani 1 1 d . . .
H17 H 0.7479 0.1521 0.0561 0.125 Uiso 1 1 calc R . .
C18 C 0.9030(12) 0.1379(16) 0.0127(11) 0.103(6) Uani 1 1 d . . .
H18 H 0.8898 0.1022 -0.0197 0.124 Uiso 1 1 calc R . .
C19 C 1.0007(10) 0.1592(12) 0.0142(9) 0.074(4) Uani 1 1 d . . .
H19 H 1.0561 0.1453 -0.0208 0.089 Uiso 1 1 calc R . .
C20 C 1.0191(13) 0.200(2) 0.0660(16) 0.171(13) Uani 1 1 d . . .
H20 H 1.0923 0.2081 0.0728 0.205 Uiso 1 1 calc R . .
C21 C 0.9367(12) 0.233(2) 0.1108(15) 0.159(11) Uani 1 1 d . . .
H21 H 0.9534 0.2667 0.1443 0.190 Uiso 1 1 calc R . .
C22 C 0.7925(8) 0.2251(8) 0.2720(6) 0.045(2) Uani 1 1 d . . .
C23 C 0.8174(10) 0.1231(9) 0.3361(7) 0.059(3) Uani 1 1 d . . .
H23 H 0.7960 0.0704 0.3262 0.071 Uiso 1 1 calc R . .
C24 C 0.8731(12) 0.0990(12) 0.4139(8) 0.076(4) Uani 1 1 d . . .
H24 H 0.8843 0.0315 0.4585 0.091 Uiso 1 1 calc R . .
C25 C 0.9119(11) 0.1735(12) 0.4254(8) 0.077(4) Uani 1 1 d . . .
H25 H 0.9565 0.1555 0.4761 0.092 Uiso 1 1 calc R . .
C26 C 0.8869(12) 0.2730(13) 0.3649(8) 0.081(4) Uani 1 1 d . . .
H26 H 0.9123 0.3245 0.3740 0.097 Uiso 1 1 calc R . .
C27 C 0.8235(11) 0.2991(11) 0.2889(8) 0.065(3) Uani 1 1 d . . .
H27 H 0.8019 0.3694 0.2486 0.078 Uiso 1 1 calc R . .
C28 C 0.2815(8) 0.1573(8) 0.6762(6) 0.043(2) Uani 1 1 d . . .
C29 C 0.3627(9) 0.1540(9) 0.7339(7) 0.050(3) Uani 1 1 d . A .
H29 H 0.4297 0.1732 0.7136 0.060 Uiso 1 1 calc R . .
C30 C 0.3476(9) 0.1235(8) 0.8202(6) 0.046(2) Uani 1 1 d . . .
H30 H 0.4037 0.1213 0.8582 0.055 Uiso 1 1 calc R A .
C31 C 0.2486(10) 0.0962(9) 0.8494(7) 0.054(3) Uani 1 1 d . A .
C32 C 0.1662(9) 0.1030(11) 0.7917(7) 0.065(3) Uani 1 1 d . . .
H32 H 0.0978 0.0866 0.8115 0.078 Uiso 1 1 calc R A .
C33 C 0.1816(10) 0.1325(10) 0.7077(7) 0.059(3) Uani 1 1 d . A .
H33 H 0.1241 0.1363 0.6699 0.070 Uiso 1 1 calc R . .
C34 C 0.3031(12) 0.0680(11) 0.9923(7) 0.075(4) Uani 1 1 d . . .
H34A H 0.3711 0.0129 1.0019 0.113 Uiso 1 1 calc R . .
H34B H 0.2700 0.0566 1.0463 0.113 Uiso 1 1 calc R . .
H34C H 0.3222 0.1351 0.9694 0.113 Uiso 1 1 calc R . .
C35 C 0.503(3) 0.229(2) 0.5505(17) 0.068(5) Uani 0.470(14) 1 d P A 1
H35A H 0.5309 0.1565 0.5949 0.082 Uiso 0.470(14) 1 calc PR A 1
C36 C 0.548(5) 0.234(5) 0.463(3) 0.118(12) Uani 0.470(14) 1 d P A 1
H36A H 0.4868 0.2477 0.4200 0.141 Uiso 0.470(14) 1 calc PR A 1
H36B H 0.6050 0.1702 0.4701 0.141 Uiso 0.470(14) 1 calc PR A 1
C37 C 0.603(5) 0.334(5) 0.438(3) 0.163(18) Uani 0.470(14) 1 d P A 1
H37A H 0.6699 0.3233 0.4072 0.195 Uiso 0.470(14) 1 calc PR A 1
H37B H 0.5483 0.3965 0.3975 0.195 Uiso 0.470(14) 1 calc PR A 1
C38 C 0.633(5) 0.354(6) 0.499(3) 0.140(14) Uani 0.470(14) 1 d P A 1
H38A H 0.6189 0.4300 0.4805 0.168 Uiso 0.470(14) 1 calc PR A 1
H38B H 0.7137 0.3226 0.5174 0.168 Uiso 0.470(14) 1 calc PR A 1
C39 C 0.558(3) 0.305(4) 0.576(3) 0.109(10) Uani 0.470(14) 1 d P A 1
H39A H 0.6047 0.2653 0.6309 0.131 Uiso 0.470(14) 1 calc PR A 1
H39B H 0.4983 0.3602 0.5815 0.131 Uiso 0.470(14) 1 calc PR A 1
C40 C 0.6582(9) 0.6299(8) 0.1732(6) 0.045(2) Uani 1 1 d . B 1
C41 C 0.7535(9) 0.6480(8) 0.1303(6) 0.048(3) Uani 1 1 d . B 1
H41 H 0.7494 0.6708 0.0704 0.058 Uiso 1 1 calc R B 1
C42 C 0.8542(10) 0.6334(9) 0.1740(7) 0.058(3) Uani 1 1 d . B 1
H42 H 0.9184 0.6455 0.1442 0.070 Uiso 1 1 calc R B 1
C43 C 0.8605(10) 0.6005(9) 0.2630(7) 0.060(3) Uani 1 1 d . B 1
C44 C 0.7680(11) 0.5810(10) 0.3061(7) 0.065(3) Uani 1 1 d . B 1
H44 H 0.7728 0.5568 0.3662 0.078 Uiso 1 1 calc R B 1
C45 C 0.6667(11) 0.5970(9) 0.2615(7) 0.060(3) Uani 1 1 d . B 1
H45 H 0.6027 0.5854 0.2916 0.072 Uiso 1 1 calc R B 1
C46 C 0.9766(13) 0.5559(14) 0.3903(8) 0.103(6) Uani 1 1 d . B 1
H46A H 0.9200 0.6023 0.4064 0.155 Uiso 1 1 calc R B 1
H46B H 1.0514 0.5572 0.4074 0.155 Uiso 1 1 calc R B 1
H46C H 0.9671 0.4853 0.4188 0.155 Uiso 1 1 calc R B 1
C47 C 0.3512(19) 0.543(5) 0.170(2) 0.29(4) Uani 1 1 d . B 1
H47A H 0.3447 0.5341 0.1157 0.351 Uiso 1 1 calc R B 1
C48 C 0.3477(17) 0.4535(17) 0.2512(19) 0.143(10) Uani 1 1 d . B 1
H48A H 0.4239 0.4165 0.2799 0.172 Uiso 1 1 calc R B 1
H48B H 0.3126 0.4042 0.2417 0.172 Uiso 1 1 calc R B 1
C49 C 0.278(2) 0.502(2) 0.3023(17) 0.162(11) Uani 1 1 d . B 1
H49A H 0.2049 0.4839 0.3095 0.195 Uiso 1 1 calc R B 1
H49B H 0.3171 0.4789 0.3591 0.195 Uiso 1 1 calc R B 1
C50 C 0.264(3) 0.613(3) 0.252(3) 0.21(2) Uani 1 1 d . B 1
H50A H 0.1847 0.6514 0.2460 0.252 Uiso 1 1 calc R B 1
H50B H 0.3111 0.6412 0.2778 0.252 Uiso 1 1 calc R B 1
C51 C 0.301(7) 0.615(4) 0.171(4) 0.38(5) Uani 1 1 d . B 1
H51A H 0.2340 0.6411 0.1305 0.456 Uiso 1 1 calc R B 1
H51B H 0.3461 0.6675 0.1493 0.456 Uiso 1 1 calc R B 1
C39B C 0.581(4) 0.220(5) 0.495(3) 0.109(10) Uani 0.530(14) 1 d P A 2
H39C H 0.5800 0.1468 0.5293 0.131 Uiso 0.530(14) 1 calc PR A 2
H39D H 0.6086 0.2260 0.4393 0.131 Uiso 0.530(14) 1 calc PR A 2
C35B C 0.466(2) 0.289(2) 0.4817(15) 0.068(5) Uani 0.530(14) 1 d P A 2
H35B H 0.4261 0.3016 0.4271 0.082 Uiso 0.530(14) 1 calc PR A 2
C36B C 0.491(3) 0.389(3) 0.476(3) 0.118(12) Uani 0.530(14) 1 d P A 2
H36C H 0.4338 0.4267 0.5001 0.141 Uiso 0.530(14) 1 calc PR A 2
H36D H 0.4989 0.4363 0.4164 0.141 Uiso 0.530(14) 1 calc PR A 2
C37B C 0.613(6) 0.340(6) 0.535(4) 0.163(18) Uani 0.530(14) 1 d P A 2
H37C H 0.6647 0.3852 0.5098 0.195 Uiso 0.530(14) 1 calc PR A 2
H37D H 0.6017 0.3355 0.5931 0.195 Uiso 0.530(14) 1 calc PR A 2
C38B C 0.656(4) 0.252(4) 0.539(3) 0.140(14) Uani 0.530(14) 1 d P A 2
H38C H 0.6709 0.2017 0.5996 0.168 Uiso 0.530(14) 1 calc PR A 2
H38D H 0.7277 0.2518 0.5133 0.168 Uiso 0.530(14) 1 calc PR A 2

loop_
_atom_site_aniso_label
_atom_site_aniso_U_11
_atom_site_aniso_U_22
_atom_site_aniso_U_33
_atom_site_aniso_U_23
_atom_site_aniso_U_13
_atom_site_aniso_U_12
Au1 0.0382(2) 0.0464(2) 0.03040(19) -0.02023(17) 0.00711(14) -0.01032(16)
Au2 0.0452(2) 0.0439(2) 0.0365(2) -0.01527(18) 0.00135(16) -0.01286(17)
S1 0.0614(17) 0.0499(14) 0.0326(12) -0.0214(11) 0.0063(11) -0.0021(12)
S2 0.085(2) 0.087(2) 0.0544(18) -0.0388(18) -0.0172(17) 0.0261(19)
S3 0.079(2) 0.0459(15) 0.0435(14) -0.0153(13) -0.0106(13) -0.0161(14)
S4 0.074(2) 0.0550(18) 0.116(3) -0.043(2) -0.036(2) 0.0027(16)
P1 0.0285(12) 0.0487(14) 0.0343(12) -0.0251(11) 0.0065(9) -0.0118(10)
P2 0.0530(16) 0.0573(16) 0.0396(14) -0.0279(13) 0.0057(12) -0.0054(13)
P3 0.0324(12) 0.0454(13) 0.0338(12) -0.0161(11) 0.0054(10) -0.0121(10)
P4 0.0557(18) 0.0496(16) 0.0617(18) -0.0281(15) -0.0043(14) -0.0095(13)
O1 0.098(7) 0.082(6) 0.074(6) -0.045(5) 0.038(5) -0.044(5)
O2 0.063(5) 0.114(7) 0.048(4) -0.041(5) 0.011(4) -0.009(5)
O3 0.070(6) 0.086(6) 0.079(6) -0.040(5) 0.013(5) -0.035(5)
O4 0.059(5) 0.122(8) 0.064(5) -0.055(6) -0.016(4) 0.017(5)
C1 0.036(5) 0.049(5) 0.033(5) -0.017(4) 0.004(4) -0.012(4)
C2 0.032(5) 0.039(5) 0.032(4) -0.016(4) 0.005(4) -0.011(4)
C3 0.033(5) 0.041(5) 0.033(5) -0.013(4) 0.005(4) -0.008(4)
C4 0.032(5) 0.056(6) 0.032(5) -0.020(5) 0.003(4) -0.007(4)
C5 0.047(6) 0.073(8) 0.042(6) -0.023(6) 0.001(5) 0.006(5)
C6 0.064(8) 0.094(10) 0.040(6) -0.022(7) 0.002(6) 0.006(7)
C7 0.062(8) 0.098(11) 0.060(8) -0.027(8) -0.013(7) 0.017(7)
C8 0.043(6) 0.077(8) 0.062(7) -0.030(7) 0.003(5) 0.004(6)
C9 0.044(6) 0.064(7) 0.049(6) -0.027(6) 0.010(5) -0.008(5)
C10 0.033(5) 0.052(6) 0.054(6) -0.027(5) 0.010(4) -0.020(4)
C11 0.046(6) 0.066(7) 0.059(7) -0.036(6) 0.007(5) -0.015(5)
C12 0.063(8) 0.081(9) 0.092(10) -0.061(8) 0.006(7) -0.018(7)
C13 0.072(10) 0.130(14) 0.178(18) -0.110(15) 0.020(11) -0.051(10)
C14 0.077(11) 0.176(19) 0.25(3) -0.16(2) 0.088(14) -0.088(12)
C15 0.065(9) 0.148(15) 0.185(18) -0.137(15) 0.062(10) -0.060(10)
C16 0.041(5) 0.051(6) 0.039(5) -0.020(5) 0.006(4) -0.015(4)
C17 0.054(8) 0.22(2) 0.121(13) -0.129(15) 0.050(8) -0.071(11)
C18 0.068(9) 0.199(19) 0.124(13) -0.131(14) 0.054(9) -0.064(11)
C19 0.047(7) 0.116(11) 0.075(9) -0.056(9) 0.026(6) -0.019(7)
C20 0.047(9) 0.37(4) 0.25(3) -0.26(3) 0.065(12) -0.083(15)
C21 0.044(8) 0.35(3) 0.24(2) -0.26(3) 0.059(11) -0.076(14)
C22 0.041(6) 0.054(6) 0.045(5) -0.021(5) 0.014(4) -0.018(5)
C23 0.063(7) 0.055(7) 0.051(6) -0.014(6) -0.002(5) -0.013(6)
C24 0.073(9) 0.081(9) 0.050(7) -0.013(7) -0.012(6) -0.003(7)
C25 0.064(8) 0.101(11) 0.051(7) -0.021(8) -0.014(6) -0.014(8)
C26 0.087(10) 0.106(11) 0.053(7) -0.029(8) -0.007(7) -0.039(9)
C27 0.068(8) 0.077(8) 0.055(7) -0.030(7) 0.006(6) -0.021(7)
C28 0.043(6) 0.058(6) 0.042(5) -0.036(5) 0.006(4) -0.010(5)
C29 0.042(6) 0.069(7) 0.053(6) -0.039(6) 0.007(5) -0.015(5)
C30 0.045(6) 0.060(6) 0.042(5) -0.033(5) -0.002(4) -0.006(5)
C31 0.055(7) 0.068(7) 0.052(6) -0.042(6) 0.010(5) -0.007(6)
C32 0.039(6) 0.106(10) 0.053(7) -0.037(7) 0.008(5) -0.018(6)
C33 0.048(6) 0.085(8) 0.043(6) -0.032(6) -0.001(5) -0.006(6)
C34 0.097(10) 0.080(9) 0.039(6) -0.027(6) -0.010(6) 0.000(7)
C35 0.070(12) 0.080(13) 0.052(9) -0.020(9) 0.004(9) -0.026(10)
C36 0.13(3) 0.097(19) 0.14(3) -0.05(2) 0.08(2) -0.07(2)
C37 0.19(4) 0.23(4) 0.15(3) -0.09(3) 0.09(3) -0.17(4)
C38 0.12(3) 0.17(3) 0.09(2) -0.02(2) -0.01(2) -0.02(3)
C39 0.10(2) 0.14(3) 0.12(2) -0.09(2) 0.037(18) -0.039(19)
C40 0.054(6) 0.041(5) 0.043(5) -0.025(5) -0.002(5) -0.005(5)
C41 0.055(6) 0.046(6) 0.040(5) -0.023(5) -0.005(5) 0.006(5)
C42 0.047(6) 0.072(8) 0.049(6) -0.030(6) -0.005(5) 0.005(5)
C43 0.062(7) 0.064(7) 0.049(6) -0.034(6) -0.016(6) 0.014(6)
C44 0.082(9) 0.069(8) 0.035(6) -0.023(6) 0.000(6) -0.001(7)
C45 0.068(8) 0.063(7) 0.042(6) -0.017(6) 0.004(5) -0.013(6)
C46 0.093(11) 0.137(14) 0.064(9) -0.060(10) -0.044(8) 0.033(10)
C47 0.049(12) 0.63(10) 0.12(2) -0.12(4) 0.017(13) -0.01(3)
C48 0.106(15) 0.133(17) 0.27(3) -0.14(2) 0.080(18) -0.072(13)
C49 0.21(3) 0.14(2) 0.18(2) -0.11(2) 0.11(2) -0.057(19)
C50 0.15(2) 0.19(3) 0.40(6) -0.21(4) 0.09(3) -0.05(2)
C51 0.64(13) 0.29(6) 0.28(7) -0.05(5) -0.02(7) -0.37(8)
C39B 0.10(2) 0.14(3) 0.12(2) -0.09(2) 0.037(18) -0.039(19)
C35B 0.070(12) 0.080(13) 0.052(9) -0.020(9) 0.004(9) -0.026(10)
C36B 0.13(3) 0.097(19) 0.14(3) -0.05(2) 0.08(2) -0.07(2)
C37B 0.19(4) 0.23(4) 0.15(3) -0.09(3) 0.09(3) -0.17(4)
C38B 0.12(3) 0.17(3) 0.09(2) -0.02(2) -0.01(2) -0.02(3)

loop_
_atom_type_symbol
_atom_type_description
_atom_type_scat_dispersion_real
_atom_type_scat_dispersion_imag
_atom_type_scat_source
C C 0.0033 0.0016 'International Tables Vol C Tables 4.2.6.8 and 6.1.1.4'
H H 0.0000 0.0000 'International Tables Vol C Tables 4.2.6.8 and 6.1.1.4'
O O 0.0106 0.0060 'International Tables Vol C Tables 4.2.6.8 and 6.1.1.4'
P P 0.1023 0.0942 'International Tables Vol C Tables 4.2.6.8 and 6.1.1.4'
S S 0.1246 0.1234 'International Tables Vol C Tables 4.2.6.8 and 6.1.1.4'
Au Au -2.0133 8.8022 'International Tables Vol C Tables 4.2.6.8 and 6.1.1.4'

loop_
_geom_angle_atom_site_label_1
_geom_angle_atom_site_label_2
_geom_angle_atom_site_label_3
_geom_angle
_geom_angle_site_symmetry_1
_geom_angle_site_symmetry_3
_geom_angle_publ_flag
P1 Au1 S1 176.45(9) . . ?
P3 Au2 S3 177.24(10) . . ?
P2 S1 Au1 100.22(13) . . ?
P4 S3 Au2 102.36(14) . . ?
C10 P1 C4 104.0(5) . . ?
C10 P1 C1 104.6(4) . . ?
C4 P1 C1 107.4(4) . . ?
C10 P1 Au1 111.0(3) . . ?
C4 P1 Au1 114.1(3) . . ?
C1 P1 Au1 114.7(3) . . ?
O1 P2 C28 101.2(5) . . ?
O1 P2 S2 111.6(4) . . ?
C28 P2 S2 113.6(4) . . ?
O1 P2 S1 109.4(4) . . ?
C28 P2 S1 103.9(4) . . ?
S2 P2 S1 115.97(19) . . ?
C3 P3 C16 103.8(4) . . ?
C3 P3 C22 108.3(4) . . ?
C16 P3 C22 105.3(4) . . ?
C3 P3 Au2 114.0(3) . . ?
C16 P3 Au2 111.4(3) . . ?
C22 P3 Au2 113.3(4) . . ?
O3 P4 C40 99.1(5) . . ?
O3 P4 S4 114.4(4) . . ?
C40 P4 S4 113.5(4) . . ?
O3 P4 S3 110.6(4) . . ?
C40 P4 S3 109.9(4) . . ?
S4 P4 S3 109.1(2) . . ?
C35 O1 C35B 49.9(15) . . ?
C35 O1 P2 130.9(16) . . ?
C35B O1 P2 130.4(12) . . ?
C31 O2 C34 118.0(10) . . ?
P4 O3 C47 125.5(13) . . ?
P4 O3 C51 120.3(16) . . ?
C47 O3 C51 35(2) . . ?
C43 O4 C46 117.5(11) . . ?
C2 C1 P1 114.2(7) . . ?
C3 C2 C1 107.6(7) . . ?
C2 C3 P3 116.0(7) . . ?
C9 C4 C5 119.0(10) . . ?
C9 C4 P1 119.2(7) . . ?
C5 C4 P1 121.9(8) . . ?
C4 C5 C6 120.5(10) . . ?
C7 C6 C5 118.5(11) . . ?
C8 C7 C6 121.9(12) . . ?
C7 C8 C9 120.3(12) . . ?
C8 C9 C4 119.8(10) . . ?
C11 C10 C15 117.5(10) . . ?
C11 C10 P1 123.8(8) . . ?
C15 C10 P1 118.5(9) . . ?
C10 C11 C12 120.4(11) . . ?
C13 C12 C11 119.6(13) . . ?
C12 C13 C14 120.3(13) . . ?
C15 C14 C13 120.3(14) . . ?
C14 C15 C10 121.7(14) . . ?
C21 C16 C17 115.3(11) . . ?
C21 C16 P3 122.2(10) . . ?
C17 C16 P3 122.5(8) . . ?
C16 C17 C18 121.9(12) . . ?
C19 C18 C17 120.5(14) . . ?
C18 C19 C20 117.8(13) . . ?
C19 C20 C21 123.2(14) . . ?
C16 C21 C20 120.9(14) . . ?
C27 C22 C23 118.1(11) . . ?
C27 C22 P3 120.0(9) . . ?
C23 C22 P3 121.8(9) . . ?
C24 C23 C22 120.5(12) . . ?
C25 C24 C23 119.5(13) . . ?
C26 C25 C24 120.7(12) . . ?
C25 C26 C27 119.7(14) . . ?
C22 C27 C26 121.1(13) . . ?
C33 C28 C29 117.6(9) . . ?
C33 C28 P2 120.1(8) . . ?
C29 C28 P2 122.4(8) . . ?
C30 C29 C28 121.9(10) . . ?
C31 C30 C29 118.8(9) . . ?
O2 C31 C30 123.9(10) . . ?
O2 C31 C32 116.6(10) . . ?
C30 C31 C32 119.5(10) . . ?
C33 C32 C31 121.4(11) . . ?
C32 C33 C28 120.8(10) . . ?
O1 C35 C36 117(3) . . ?
O1 C35 C39 108(3) . . ?
C36 C35 C39 107(3) . . ?
C35 C36 C37 98(4) . . ?
C38 C37 C36 118(5) . . ?
C37 C38 C39 106(5) . . ?
C35 C39 C38 105(4) . . ?
C45 C40 C41 118.1(10) . . ?
C45 C40 P4 122.4(9) . . ?
C41 C40 P4 119.2(8) . . ?
C42 C41 C40 121.1(10) . . ?
C41 C42 C43 119.6(11) . . ?
C44 C43 O4 125.5(11) . . ?
C44 C43 C42 119.9(11) . . ?
O4 C43 C42 114.5(12) . . ?
C43 C44 C45 120.1(10) . . ?
C40 C45 C44 121.1(11) . . ?
C51 C47 C48 110(4) . . ?
C47 C48 C49 104(2) . . ?
C50 C49 C48 104(2) . . ?
C51 C50 C49 101(3) . . ?
C47 C51 C50 119(6) . . ?
C47 C51 O3 64(5) . . ?
C50 C51 O3 104(4) . . ?
C38B C39B C35B 108(4) . . ?
O1 C35B C39B 116(3) . . ?
O1 C35B C36B 108(2) . . ?
C39B C35B C36B 102(3) . . ?
C35B C36B C37B 100(3) . . ?
C38B C37B C36B 110(5) . . ?
C37B C38B C39B 112(5) . . ?

loop_
_geom_bond_atom_site_label_1
_geom_bond_atom_site_label_2
_geom_bond_distance
_geom_bond_site_symmetry_2
_geom_bond_publ_flag
Au1 P1 2.247(2) . ?
Au1 S1 2.315(2) . ?
Au2 P3 2.253(3) . ?
Au2 S3 2.315(3) . ?
S1 P2 2.039(4) . ?
S2 P2 1.947(4) . ?
S3 P4 2.040(4) . ?
S4 P4 1.951(4) . ?
P1 C10 1.811(10) . ?
P1 C4 1.817(10) . ?
P1 C1 1.823(9) . ?
P2 O1 1.589(9) . ?
P2 C28 1.793(10) . ?
P3 C3 1.815(9) . ?
P3 C16 1.820(10) . ?
P3 C22 1.823(11) . ?
P4 O3 1.575(9) . ?
P4 C40 1.797(10) . ?
O1 C35 1.28(3) . ?
O1 C35B 1.44(3) . ?
O2 C31 1.359(13) . ?
O2 C34 1.431(14) . ?
O3 C51 1.91(7) . ?
O4 C43 1.366(14) . ?
O4 C46 1.428(15) . ?
C1 C2 1.532(12) . ?
C2 C3 1.527(12) . ?
C4 C9 1.387(14) . ?
C4 C5 1.394(13) . ?
C5 C6 1.395(16) . ?
C6 C7 1.368(18) . ?
C7 C8 1.353(17) . ?
C8 C9 1.383(15) . ?
C10 C11 1.380(15) . ?
C10 C15 1.385(16) . ?
C11 C12 1.404(16) . ?
C12 C13 1.35(2) . ?
C13 C14 1.37(2) . ?
C14 C15 1.35(2) . ?
C16 C21 1.332(16) . ?
C16 C17 1.368(17) . ?
C17 C18 1.389(18) . ?
C18 C19 1.303(18) . ?
C19 C20 1.31(2) . ?
C20 C21 1.37(2) . ?
C22 C27 1.352(16) . ?
C22 C23 1.395(15) . ?
C23 C24 1.377(16) . ?
C24 C25 1.36(2) . ?
C25 C26 1.349(19) . ?
C26 C27 1.389(16) . ?
C28 C33 1.390(15) . ?
C28 C29 1.391(14) . ?
C29 C30 1.381(14) . ?
C30 C31 1.381(15) . ?
C31 C32 1.382(15) . ?
C32 C33 1.348(15) . ?
C35 C36 1.58(6) . ?
C35 C39 1.62(5) . ?
C36 C37 1.64(7) . ?
C37 C38 1.28(7) . ?
C38 C39 1.61(6) . ?
C40 C45 1.385(14) . ?
C40 C41 1.386(15) . ?
C41 C42 1.377(15) . ?
C42 C43 1.395(16) . ?
C43 C44 1.361(18) . ?
C44 C45 1.385(17) . ?
C47 C51 1.10(8) . ?
C47 C48 1.47(5) . ?
C48 C49 1.48(3) . ?
C49 C50 1.45(4) . ?
C50 C51 1.45(6) . ?
C39B C38B 1.46(6) . ?
C39B C35B 1.49(6) . ?
C35B C36B 1.52(4) . ?
C36B C37B 1.65(8) . ?
C37B C38B 1.23(8) . ?

loop_
_geom_torsion_atom_site_label_1
_geom_torsion_atom_site_label_2
_geom_torsion_atom_site_label_3
_geom_torsion_atom_site_label_4
_geom_torsion
_geom_torsion_site_symmetry_1
_geom_torsion_site_symmetry_2
_geom_torsion_site_symmetry_3
_geom_torsion_site_symmetry_4
_geom_torsion_publ_flag
P1 Au1 S1 P2 -153.9(14) . . . . ?
P3 Au2 S3 P4 -166.3(19) . . . . ?
S1 Au1 P1 C10 25.9(16) . . . . ?
S1 Au1 P1 C4 143.0(15) . . . . ?
S1 Au1 P1 C1 -92.4(15) . . . . ?
Au1 S1 P2 O1 -88.8(4) . . . . ?
Au1 S1 P2 C28 163.8(4) . . . . ?
Au1 S1 P2 S2 38.4(2) . . . . ?
S3 Au2 P3 C3 -91(2) . . . . ?
S3 Au2 P3 C16 26(2) . . . . ?
S3 Au2 P3 C22 145(2) . . . . ?
Au2 S3 P4 O3 -52.5(4) . . . . ?
Au2 S3 P4 C40 55.8(4) . . . . ?
Au2 S3 P4 S4 -179.17(18) . . . . ?
C28 P2 O1 C35 99.5(18) . . . . ?
S2 P2 O1 C35 -139.4(18) . . . . ?
S1 P2 O1 C35 -9.7(19) . . . . ?
C28 P2 O1 C35B 167.1(16) . . . . ?
S2 P2 O1 C35B -71.8(17) . . . . ?
S1 P2 O1 C35B 57.9(17) . . . . ?
C40 P4 O3 C47 -156(2) . . . . ?
S4 P4 O3 C47 83(2) . . . . ?
S3 P4 O3 C47 -40(2) . . . . ?
C40 P4 O3 C51 163(2) . . . . ?
S4 P4 O3 C51 42(2) . . . . ?
S3 P4 O3 C51 -81(2) . . . . ?
C10 P1 C1 C2 179.3(7) . . . . ?
C4 P1 C1 C2 69.2(7) . . . . ?
Au1 P1 C1 C2 -58.8(7) . . . . ?
P1 C1 C2 C3 178.4(6) . . . . ?
C1 C2 C3 P3 175.4(6) . . . . ?
C16 P3 C3 C2 -177.0(7) . . . . ?
C22 P3 C3 C2 71.5(8) . . . . ?
Au2 P3 C3 C2 -55.7(7) . . . . ?
C10 P1 C4 C9 96.2(9) . . . . ?
C1 P1 C4 C9 -153.3(8) . . . . ?
Au1 P1 C4 C9 -24.9(10) . . . . ?
C10 P1 C4 C5 -84.4(10) . . . . ?
C1 P1 C4 C5 26.1(10) . . . . ?
Au1 P1 C4 C5 154.5(8) . . . . ?
C9 C4 C5 C6 0.1(18) . . . . ?
P1 C4 C5 C6 -179.3(10) . . . . ?
C4 C5 C6 C7 -2(2) . . . . ?
C5 C6 C7 C8 2(2) . . . . ?
C6 C7 C8 C9 0(2) . . . . ?
C7 C8 C9 C4 -1.7(19) . . . . ?
C5 C4 C9 C8 1.7(17) . . . . ?
P1 C4 C9 C8 -178.9(9) . . . . ?
C4 P1 C10 C11 115.5(9) . . . . ?
C1 P1 C10 C11 3.0(10) . . . . ?
Au1 P1 C10 C11 -121.3(9) . . . . ?
C4 P1 C10 C15 -69.3(12) . . . . ?
C1 P1 C10 C15 178.1(12) . . . . ?
Au1 P1 C10 C15 53.8(12) . . . . ?
C15 C10 C11 C12 2.1(19) . . . . ?
P1 C10 C11 C12 177.3(9) . . . . ?
C10 C11 C12 C13 1(2) . . . . ?
C11 C12 C13 C14 -2(3) . . . . ?
C12 C13 C14 C15 0(4) . . . . ?
C13 C14 C15 C10 4(4) . . . . ?
C11 C10 C15 C14 -5(3) . . . . ?
P1 C10 C15 C14 179.7(17) . . . . ?
C3 P3 C16 C21 -155.0(16) . . . . ?
C22 P3 C16 C21 -41.3(17) . . . . ?
Au2 P3 C16 C21 82.0(16) . . . . ?
C3 P3 C16 C17 22.7(13) . . . . ?
C22 P3 C16 C17 136.4(12) . . . . ?
Au2 P3 C16 C17 -100.3(12) . . . . ?
C21 C16 C17 C18 -3(3) . . . . ?
P3 C16 C17 C18 179.3(15) . . . . ?
C16 C17 C18 C19 -1(3) . . . . ?
C17 C18 C19 C20 6(3) . . . . ?
C18 C19 C20 C21 -8(4) . . . . ?
C17 C16 C21 C20 1(3) . . . . ?
P3 C16 C21 C20 179(2) . . . . ?
C19 C20 C21 C16 4(5) . . . . ?
C3 P3 C22 C27 -150.1(9) . . . . ?
C16 P3 C22 C27 99.4(10) . . . . ?
Au2 P3 C22 C27 -22.6(10) . . . . ?
C3 P3 C22 C23 31.1(10) . . . . ?
C16 P3 C22 C23 -79.4(10) . . . . ?
Au2 P3 C22 C23 158.6(8) . . . . ?
C27 C22 C23 C24 -0.7(18) . . . . ?
P3 C22 C23 C24 178.1(10) . . . . ?
C22 C23 C24 C25 -5(2) . . . . ?
C23 C24 C25 C26 6(2) . . . . ?
C24 C25 C26 C27 -2(2) . . . . ?
C23 C22 C27 C26 5.5(18) . . . . ?
P3 C22 C27 C26 -173.4(10) . . . . ?
C25 C26 C27 C22 -4(2) . . . . ?
O1 P2 C28 C33 157.4(10) . . . . ?
S2 P2 C28 C33 37.7(10) . . . . ?
S1 P2 C28 C33 -89.1(9) . . . . ?
O1 P2 C28 C29 -23.4(10) . . . . ?
S2 P2 C28 C29 -143.1(8) . . . . ?
S1 P2 C28 C29 90.1(9) . . . . ?
C33 C28 C29 C30 2.4(17) . . . . ?
P2 C28 C29 C30 -176.8(8) . . . . ?
C28 C29 C30 C31 -0.5(17) . . . . ?
C34 O2 C31 C30 2.1(17) . . . . ?
C34 O2 C31 C32 -174.8(11) . . . . ?
C29 C30 C31 O2 -178.6(11) . . . . ?
C29 C30 C31 C32 -1.8(17) . . . . ?
O2 C31 C32 C33 179.1(12) . . . . ?
C30 C31 C32 C33 2(2) . . . . ?
C31 C32 C33 C28 0(2) . . . . ?
C29 C28 C33 C32 -2.1(18) . . . . ?
P2 C28 C33 C32 177.1(10) . . . . ?
C35B O1 C35 C36 -29(3) . . . . ?
P2 O1 C35 C36 84(3) . . . . ?
C35B O1 C35 C39 92(3) . . . . ?
P2 O1 C35 C39 -155(2) . . . . ?
O1 C35 C36 C37 110(4) . . . . ?
C39 C35 C36 C37 -12(5) . . . . ?
C35 C36 C37 C38 24(7) . . . . ?
C36 C37 C38 C39 -24(8) . . . . ?
O1 C35 C39 C38 -126(3) . . . . ?
C36 C35 C39 C38 1(5) . . . . ?
C37 C38 C39 C35 14(6) . . . . ?
O3 P4 C40 C45 -24.6(10) . . . . ?
S4 P4 C40 C45 97.1(9) . . . . ?
S3 P4 C40 C45 -140.5(9) . . . . ?
O3 P4 C40 C41 160.8(8) . . . . ?
S4 P4 C40 C41 -77.6(9) . . . . ?
S3 P4 C40 C41 44.9(9) . . . . ?
C45 C40 C41 C42 0.4(16) . . . . ?
P4 C40 C41 C42 175.3(9) . . . . ?
C40 C41 C42 C43 -0.5(17) . . . . ?
C46 O4 C43 C44 -0.6(19) . . . . ?
C46 O4 C43 C42 -179.9(12) . . . . ?
C41 C42 C43 C44 1.3(18) . . . . ?
C41 C42 C43 O4 -179.3(10) . . . . ?
O4 C43 C44 C45 178.7(12) . . . . ?
C42 C43 C44 C45 -2.0(19) . . . . ?
C41 C40 C45 C44 -1.1(17) . . . . ?
P4 C40 C45 C44 -175.7(9) . . . . ?
C43 C44 C45 C40 1.9(19) . . . . ?
P4 O3 C47 C51 -93(4) . . . . ?
P4 O3 C47 C48 158.5(16) . . . . ?
C51 O3 C47 C48 -108(5) . . . . ?
C51 C47 C48 C49 -1(6) . . . . ?
O3 C47 C48 C49 86(2) . . . . ?
C47 C48 C49 C50 -9(3) . . . . ?
C48 C49 C50 C51 13(5) . . . . ?
C48 C47 C51 C50 12(8) . . . . ?
O3 C47 C51 C50 -93(6) . . . . ?
C48 C47 C51 O3 104(3) . . . . ?
C49 C50 C51 C47 -17(8) . . . . ?
C49 C50 C51 O3 -85(3) . . . . ?
P4 O3 C51 C47 110(4) . . . . ?
P4 O3 C51 C50 -135(3) . . . . ?
C47 O3 C51 C50 115(5) . . . . ?
C35 O1 C35B C39B 18(3) . . . . ?
P2 O1 C35B C39B -96(3) . . . . ?
C35 O1 C35B C36B -95(3) . . . . ?
P2 O1 C35B C36B 151(2) . . . . ?
C38B C39B C35B O1 -88(4) . . . . ?
C38B C39B C35B C36B 29(5) . . . . ?
O1 C35B C36B C37B 94(3) . . . . ?
C39B C35B C36B C37B -28(4) . . . . ?
C35B C36B C37B C38B 21(5) . . . . ?
C36B C37B C38B C39B -3(7) . . . . ?
C35B C39B C38B C37B -17(7) . . . . ?
